data_4342028
loop_
_publ_author_name
'Eich, Andreas'
'Bredow, Thomas'
'Beck, Johannes'

_publ_section_title
;
 Mixed pentele-chalcogen cationic chains from aluminum and gallium halide
 melts.
;
_journal_issue 2
_journal_name_full 'Inorganic chemistry'
_journal_page_first 484
_journal_page_last 491
_journal_paper_doi 10.1021/ic502199v
_journal_volume 54
_journal_year 2015
_chemical_formula_moiety 'Al I5 Sb2 Te2'
_chemical_formula_sum 'Al I5 Sb2 Te2'
_chemical_formula_weight 1160.18
_chemical_name_systematic
;
 ?
;
_space_group_IT_number 14
_symmetry_cell_setting monoclinic
_symmetry_Int_Tables_number 14
_symmetry_space_group_name_Hall '-P 2yn'
_symmetry_space_group_name_H-M 'P 1 21/n 1'
_audit_conform_dict_location ftp://ftp.iucr.org/pub/cif_core.dic
_audit_conform_dict_name cif_core.dic
_audit_conform_dict_version 2.4.3
_audit_creation_date 2014-07-22T19:35:43-00:00
_audit_creation_method 'WinGX routine CIF_UPDATE'
_cell_angle_alpha 90
_cell_angle_beta 97.905(2)
_cell_angle_gamma 90
_cell_formula_units_Z 4
_cell_length_a 10.2435(6)
_cell_length_b 8.5420(5)
_cell_length_c 17.4681(10)
_cell_measurement_reflns_used 0
_cell_measurement_temperature 123(2)
_cell_measurement_theta_max 0
_cell_measurement_theta_min 0
_cell_measurement_wavelength 0.71073
_cell_volume 1513.93(15)
_computing_molecular_graphics 'Ortep for Windows (Farrugia, 2012)'
_computing_publication_material 'WinGX publication routines (Farrugia, 2012)'
_computing_structure_refinement 'SHELXL-2013 (Sheldrick, 2013)'
_diffrn_ambient_temperature 123(2)
_diffrn_measured_fraction_theta_full 0.999
_diffrn_measured_fraction_theta_max 0.997
_diffrn_radiation_probe x-ray
_diffrn_radiation_type MoK\a
_diffrn_radiation_wavelength 0.71073
_diffrn_reflns_av_R_equivalents 0.0357
_diffrn_reflns_Laue_measured_fraction_full 0.999
_diffrn_reflns_Laue_measured_fraction_max 0.997
_diffrn_reflns_limit_h_max 14
_diffrn_reflns_limit_h_min -14
_diffrn_reflns_limit_k_max 11
_diffrn_reflns_limit_k_min -11
_diffrn_reflns_limit_l_max 23
_diffrn_reflns_limit_l_min -24
_diffrn_reflns_number 51012
_diffrn_reflns_point_group_measured_fraction_full 0.999
_diffrn_reflns_point_group_measured_fraction_max 0.997
_diffrn_reflns_theta_full 25.242
_diffrn_reflns_theta_max 29.574
_diffrn_reflns_theta_min 2.354
_exptl_absorpt_coefficient_mu 17.554
_exptl_absorpt_correction_T_max 0.7461
_exptl_absorpt_correction_T_min 0.5259
_exptl_absorpt_correction_type multi-scan
_exptl_absorpt_process_details 'SADABS 2008/1'
_exptl_crystal_colour black
_exptl_crystal_density_diffrn 5.09
_exptl_crystal_density_method 'not measured'
_exptl_crystal_description plate
_exptl_crystal_F_000 1936
_exptl_crystal_size_max 0.12
_exptl_crystal_size_mid 0.07
_exptl_crystal_size_min 0.06
_refine_diff_density_max 3.217
_refine_diff_density_min -2.965
_refine_diff_density_rms 0.336
_refine_ls_extinction_method none
_refine_ls_goodness_of_fit_ref 1.046
_refine_ls_hydrogen_treatment undef
_refine_ls_matrix_type full
_refine_ls_number_constraints 0
_refine_ls_number_parameters 101
_refine_ls_number_reflns 4228
_refine_ls_number_restraints 0
_refine_ls_restrained_S_all 1.046
_refine_ls_R_factor_all 0.0831
_refine_ls_R_factor_gt 0.0428
_refine_ls_shift/su_max 0.001
_refine_ls_shift/su_mean 0
_refine_ls_structure_factor_coef Fsqd
_refine_ls_weighting_details 'w=1/[\s^2^(Fo^2^)+(0.0303P)^2^+32.7810P] where P=(Fo^2^+2Fc^2^)/3'
_refine_ls_weighting_scheme calc
_refine_ls_wR_factor_gt 0.0874
_refine_ls_wR_factor_ref 0.1016
_reflns_number_gt 2452
_reflns_number_total 4228
_reflns_threshold_expression 'I > 2\s(I)'
_cod_data_source_file ic502199v_si_001.cif
_cod_data_source_block Sb2Te2IAlI4
_cod_depositor_comments 'Adding full bibliography for 4342027--4342032.cif.'
_cod_original_sg_symbol_H-M 'P 21/n'
_cod_database_code 4342028

loop_
_symmetry_equiv_pos_as_xyz
'x, y, z'
'-x+1/2, y+1/2, -z+1/2'
'-x, -y, -z'
'x-1/2, -y-1/2, z-1/2'

loop_
_atom_site_label
_atom_site_type_symbol
_atom_site_fract_x
_atom_site_fract_y
_atom_site_fract_z
_atom_site_U_iso_or_equiv
_atom_site_adp_type
_atom_site_occupancy
_atom_site_calc_flag
Te1 Te 0.32742(6) 0.37805(8) 0.48596(3) 0.01291(13) Uani 1 d
Te2 Te 0.33059(5) 0.87211(8) 0.48502(3) 0.01204(13) Uani 1 d
Sb1 Sb 0.44950(7) 0.62674(10) 0.40114(4) 0.02473(17) Uani 1 d
Sb2 Sb 0.45094(7) 1.11505(10) 0.39741(4) 0.02603(18) Uani 1 d
Al1 Al 1.0261(3) 0.8758(4) 0.30812(17) 0.0112(9) Uani 0.833(9) d
Al2 Al 1.029(2) 1.369(3) 0.3092(12) 0.029(6) Uani 0.167(9) d
I1 I 0.62967(6) 0.88042(9) 0.33076(4) 0.01840(15) Uani 1 d
I2 I 0.85975(6) 0.87179(9) 0.18030(3) 0.01736(14) Uani 1 d
I3 I 1.00757(6) 0.62887(8) 0.38429(4) 0.01948(15) Uani 1 d
I4 I 1.24738(6) 0.87476(9) 0.25254(3) 0.01372(13) Uani 1 d
I5 I 1.00749(6) 1.12383(8) 0.38249(4) 0.01887(14) Uani 1 d

loop_
_atom_site_aniso_label
_atom_site_aniso_U_11
_atom_site_aniso_U_22
_atom_site_aniso_U_33
_atom_site_aniso_U_23
_atom_site_aniso_U_13
_atom_site_aniso_U_12
Te1 0.0130(3) 0.0123(3) 0.0128(3) -0.0002(3) -0.0007(2) -0.0005(3)
Te2 0.0117(3) 0.0132(3) 0.0106(3) 0.0001(3) -0.0005(2) -0.0007(3)
Sb1 0.0249(4) 0.0320(4) 0.0149(3) -0.0054(4) -0.0061(3) 0.0071(4)
Sb2 0.0217(3) 0.0383(5) 0.0158(3) 0.0068(4) -0.0056(3) -0.0056(4)
Al1 0.0133(16) 0.0114(17) 0.0082(15) 0.0003(15) -0.0008(12) -0.0011(16)
Al2 0.033(12) 0.019(11) 0.034(12) 0.003(10) -0.001(9) -0.007(10)
I1 0.0173(3) 0.0167(3) 0.0208(3) 0.0015(3) 0.0010(2) -0.0009(3)
I2 0.0143(3) 0.0186(3) 0.0179(3) 0.0003(3) -0.0025(2) 0.0001(3)
I3 0.0226(3) 0.0155(3) 0.0197(3) 0.0039(3) 0.0008(3) 0.0001(3)
I4 0.0115(2) 0.0148(3) 0.0140(3) 0.0000(2) -0.00114(19) 0.0001(2)
I5 0.0217(3) 0.0151(3) 0.0193(3) -0.0033(3) 0.0013(2) 0.0015(3)

loop_
_atom_type_symbol
_atom_type_description
_atom_type_scat_dispersion_real
_atom_type_scat_dispersion_imag
_atom_type_scat_source
I I -0.4742 1.8119 'International Tables Vol C Tables 4.2.6.8 and 6.1.1.4'
Al Al 0.0645 0.0514 'International Tables Vol C Tables 4.2.6.8 and 6.1.1.4'
Sb Sb -0.5866 1.5461 'International Tables Vol C Tables 4.2.6.8 and 6.1.1.4'
Te Te -0.5308 1.6751 'International Tables Vol C Tables 4.2.6.8 and 6.1.1.4'

loop_
_geom_angle_atom_site_label_1
_geom_angle_atom_site_label_2
_geom_angle_atom_site_label_3
_geom_angle
_geom_angle_site_symmetry_1
_geom_angle_site_symmetry_3
Sb1 Te1 Sb1 90.17(3) 3_666 .
Sb1 Te1 Sb2 89.50(3) 3_666 1_545
Sb1 Te1 Sb2 92.34(2) . 1_545
Sb2 Te2 Sb1 92.83(3) 3_676 .
Sb2 Te2 Sb2 90.23(3) 3_676 .
Sb1 Te2 Sb2 90.67(3) . .
Te1 Sb1 Te2 90.77(3) 3_666 .
Te1 Sb1 Te1 89.83(3) 3_666 .
Te2 Sb1 Te1 91.71(3) . .
Te1 Sb1 I1 79.80(3) 3_666 .
Te2 Sb1 I1 90.52(3) . .
Te1 Sb1 I1 169.42(3) . .
Te2 Sb2 Te2 89.77(3) 3_676 .
Te2 Sb2 I1 81.14(3) 3_676 .
Te2 Sb2 I1 92.95(3) . .
Te2 Sb2 Te1 86.90(3) 3_676 1_565
Te2 Sb2 Te1 91.30(3) . 1_565
I1 Sb2 Te1 167.28(3) . 1_565
I5 Al1 I3 114.72(12) . .
I5 Al1 I4 109.28(13) . .
I3 Al1 I4 109.25(13) . .
I5 Al1 I2 111.49(13) . .
I3 Al1 I2 110.68(13) . .
I4 Al1 I2 100.44(10) . .
I5 Al2 I3 116.2(8) . 1_565
I5 Al2 I4 111.5(8) . 2_755
I3 Al2 I4 108.8(7) 1_565 2_755
I5 Al2 I1 114.1(8) . 2_655
I3 Al2 I1 109.7(8) 1_565 2_655
I4 Al2 I1 94.3(7) 2_755 2_655
Al2 I1 Sb2 93.0(4) 2_645 .
Al2 I1 Sb1 90.9(5) 2_645 .
Sb2 I1 Sb1 83.70(2) . .
Al1 I3 Al2 115.6(5) . 1_545
Al1 I4 Al2 178.0(5) . 2_745
Al2 I5 Al1 115.3(5) . .

loop_
_geom_bond_atom_site_label_1
_geom_bond_atom_site_label_2
_geom_bond_distance
_geom_bond_site_symmetry_2
Te1 Sb1 2.8060(9) 3_666
Te1 Sb1 2.9634(10) .
Te1 Sb2 3.0949(10) 1_545
Te2 Sb2 2.8237(9) 3_676
Te2 Sb1 2.9179(10) .
Te2 Sb2 2.9474(10) .
Sb1 Te1 2.8060(9) 3_666
Sb1 I1 3.1995(10) .
Sb2 Te2 2.8238(9) 3_676
Sb2 I1 3.0513(10) .
Sb2 Te1 3.0949(10) 1_565
Al1 I5 2.506(4) .
Al1 I3 2.515(4) .
Al1 I4 2.586(3) .
Al1 I2 2.616(3) .
Al2 I5 2.48(2) .
Al2 I3 2.61(2) 1_565
Al2 I4 2.67(2) 2_755
Al2 I1 2.74(2) 2_655
I1 Al2 2.74(2) 2_645
I3 Al2 2.61(2) 1_545
I4 Al2 2.67(2) 2_745
